data_4346050
loop_
_publ_author_name
'Gonzalez, Miguel I.'
'Bloch, Eric D.'
'Mason, Jarad A.'
'Teat, Simon J.'
'Long, Jeffrey R.'

_publ_section_title
;
 Single-crystal-to-single-crystal metalation of a metal-organic framework:
 a route toward structurally well-defined catalysts.
;
_journal_issue 6
_journal_name_full 'Inorganic chemistry'
_journal_page_first 2995
_journal_page_last 3005
_journal_paper_doi 10.1021/acs.inorgchem.5b00096
_journal_volume 54
_journal_year 2015
_chemical_formula_sum 'C66.52 H39.7 Cl9.12 Co4.56 N11.9 O29.36 Zr6'
_chemical_formula_weight 2614.79
_chemical_name_common Zr6O4(OH)4(bpydc)5.34(CoCl2)4.56(CH3CN)1.22
_space_group_crystal_system cubic
_space_group_IT_number 205
_space_group_name_Hall '-P 2ac 2ab 3'
_space_group_name_H-M_alt 'P a -3'
_atom_sites_solution_hydrogens geom
_atom_sites_solution_primary direct
_atom_sites_solution_secondary difmap
_audit_creation_date 2014-11-16
_audit_creation_method
;
Olex2 1.2
(compiled 2014.08.28 svn.r2986 for OlexSys, GUI svn.r4874)
;
_cell_angle_alpha 90
_cell_angle_beta 90
_cell_angle_gamma 90
_cell_formula_units_Z 4
_cell_length_a 26.0729(6)
_cell_length_b 26.0729(6)
_cell_length_c 26.0729(6)
_cell_measurement_reflns_used 9536
_cell_measurement_temperature 100(2)
_cell_measurement_theta_max 35.727
_cell_measurement_theta_min 2.409
_cell_volume 17724.3(7)
_computing_cell_refinement 'Bruker SAINT v8.18c'
_computing_data_collection 'Bruker APEX 2'
_computing_data_reduction 'Bruker SAINT v8.18c'
_computing_molecular_graphics 'Olex2 (Dolomanov et al., 2009)'
_computing_publication_material 'Olex2 (Dolomanov et al., 2009)'
_computing_structure_refinement 'SHELXL-2014 (Sheldrick, 2014)'
_computing_structure_solution SHELXS-2014
_diffrn_ambient_temperature 100(2)
_diffrn_measured_fraction_theta_full 0.999
_diffrn_measured_fraction_theta_max 0.999
_diffrn_measurement_device_type 'Bruker APEX II CCD diffractometer'
_diffrn_measurement_method '\w/\q scans'
_diffrn_radiation_type synchrotron
_diffrn_radiation_wavelength 0.7749
_diffrn_reflns_av_R_equivalents 0.0754
_diffrn_reflns_av_unetI/netI 0.0270
_diffrn_reflns_Laue_measured_fraction_full 0.999
_diffrn_reflns_Laue_measured_fraction_max 0.999
_diffrn_reflns_limit_h_max 39
_diffrn_reflns_limit_h_min -39
_diffrn_reflns_limit_k_max 39
_diffrn_reflns_limit_k_min -39
_diffrn_reflns_limit_l_max 39
_diffrn_reflns_limit_l_min -39
_diffrn_reflns_number 240421
_diffrn_reflns_point_group_measured_fraction_full 0.999
_diffrn_reflns_point_group_measured_fraction_max 0.999
_diffrn_reflns_theta_full 27.706
_diffrn_reflns_theta_max 35.940
_diffrn_reflns_theta_min 1.204
_diffrn_source 'Advanced Light Source station 11.3.1'
_exptl_absorpt_coefficient_mu 1.185
_exptl_absorpt_correction_T_max 0.9282
_exptl_absorpt_correction_T_min 0.8656
_exptl_absorpt_correction_type multi-scan
_exptl_absorpt_process_details 'SADABS 2008/1 Bruker AXS Madison WI USA'
_exptl_crystal_colour blue
_exptl_crystal_density_diffrn 0.977
_exptl_crystal_description octahedron
_exptl_crystal_F_000 5070
_exptl_crystal_size_max 0.04
_exptl_crystal_size_mid 0.04
_exptl_crystal_size_min 0.04
_refine_diff_density_max 1.859
_refine_diff_density_min -0.983
_refine_diff_density_rms 0.188
_refine_ls_extinction_method none
_refine_ls_goodness_of_fit_ref 1.097
_refine_ls_hydrogen_treatment constr
_refine_ls_matrix_type full
_refine_ls_number_parameters 326
_refine_ls_number_reflns 11061
_refine_ls_number_restraints 374
_refine_ls_restrained_S_all 1.097
_refine_ls_R_factor_all 0.0664
_refine_ls_R_factor_gt 0.0574
_refine_ls_shift/su_max 0.000
_refine_ls_shift/su_mean 0.000
_refine_ls_structure_factor_coef Fsqd
_refine_ls_weighting_details 'w=1/[\s^2^(Fo^2^)+(0.1385P)^2^+19.1117P] where P=(Fo^2^+2Fc^2^)/3'
_refine_ls_weighting_scheme calc
_refine_ls_wR_factor_gt 0.1904
_refine_ls_wR_factor_ref 0.2014
_reflns_Friedel_coverage 0.000
_reflns_number_gt 9852
_reflns_number_total 11061
_reflns_threshold_expression 'I > 2\s(I)'
_cod_data_source_file ic5b00096_si_003.cif
_cod_data_source_block mig035sb
_cod_original_cell_volume 17724.3(12)
_cod_original_formula_sum 'C66.52 H39.70 Cl9.12 Co4.56 N11.90 O29.36 Zr6'
_cod_database_code 4346050
_shelxl_version_number 2014/6
_shelx_space_group_comment
;
The symmetry employed for this shelxl refinement is uniquely defined
by the following loop, which should always be used as a source of
symmetry information in preference to the above space-group names.
They are only intended as comments.
;
_shelx_estimated_absorpt_t_max 0.954
_shelx_estimated_absorpt_t_min 0.954
_olex2_refinement_description
;
1. Fixed Uiso
 At 1.2 times of:
  All C(H) groups
2. Restrained distances
 N3-C13
 1.16 with sigma of 0.02
 C13-C14
 1.43 with sigma of 0.02
3. Rigid bond restraints
 C4, C1, N2A, N1A, C5A, C6, C9, C10A, C7B, C8B, N2B, N1B, C5B, C10B, C7A, C8A,
 C2A, C3A, C2B, C3B
 with sigma for 1-2 distances of 0.01 and sigma for 1-3 distances of 0.01
 Cl1A, Cl2B, Co1A, Co1B, Cl1B, Cl2A
 with sigma for 1-2 distances of 0.01 and sigma for 1-3 distances of 0.01
 N3, C13, C14
 with sigma for 1-2 distances of 0.01 and sigma for 1-3 distances of 0.01
4. Uiso/Uaniso restraints and constraints
C4 \\sim C1 \\sim N2A \\sim N1A \\sim C5A \\sim C3B \\sim C6 \\sim C9 \\sim C2B
\\sim C10A \\sim C7B \\sim C8B \\sim N2B \\sim N1B \\sim C5B \\sim C10B \\sim
C7A \\sim C8A \\sim C2A \\sim C3A: within 1.7A with sigma of 0.04 and sigma for
terminal atoms of 0.08
Cl1A \\sim Cl2B \\sim Co1A \\sim Co1B \\sim Cl1B \\sim Cl2A: within 2.5A with
sigma of 0.02 and sigma for terminal atoms of 0.04
N3 \\sim C13 \\sim C14: within 1.7A with sigma of 0.04 and sigma for terminal
atoms of 0.08
Uanis(C5A) = Uanis(C5B)
5. Others
 Fixed Sof: O1A(0.16667) O2A(0.5) O1B(0.16667) O2B(0.5) C1(0.89) C4(0.89)
 C6(0.89) C9(0.89) C11(0.89) C12(0.89) O3(0.89) O4(0.89) O5(0.89) O6(0.89)
 C2A(0.445) H2A(0.445) C3A(0.445) H3A(0.445) C5A(0.445) H5A(0.445) C7A(0.445)
 H7A(0.445) C8A(0.445) H8A(0.445) C10A(0.445) H10A(0.445) N1A(0.445) N2A(0.445)
 Co1A(0.38) Cl1A(0.38) Cl2A(0.38) C2B(0.445) H2B(0.445) C3B(0.445) H3B(0.445)
 C5B(0.445) H5B(0.445) C7B(0.445) H7B(0.445) C8B(0.445) H8B(0.445) C10B(0.445)
 H10B(0.445) N1B(0.445) N2B(0.445) Co1B(0.38) Cl1B(0.38) Cl2B(0.38)
 C13(0.20333) C14(0.20333) N3(0.20333)
6.a Aromatic/amide H refined with riding coordinates:
 C2A(H2A), C3A(H3A), C5A(H5A), C7A(H7A), C8A(H8A), C10A(H10A), C2B(H2B),
 C3B(H3B), C5B(H5B), C7B(H7B), C8B(H8B), C10B(H10B)
;
_olex2_submission_special_instructions 'No special instructions were received'

loop_
_space_group_symop_operation_xyz
'x, y, z'
'z, x, y'
'y, z, x'
'-y+1/2, -z, x+1/2'
'z+1/2, -x+1/2, -y'
'-y, z+1/2, -x+1/2'
'-z+1/2, -x, y+1/2'
'-z, x+1/2, -y+1/2'
'y+1/2, -z+1/2, -x'
'-x+1/2, -y, z+1/2'
'x+1/2, -y+1/2, -z'
'-x, y+1/2, -z+1/2'
'-x, -y, -z'
'-z, -x, -y'
'-y, -z, -x'
'y-1/2, z, -x-1/2'
'-z-1/2, x-1/2, y'
'y, -z-1/2, x-1/2'
'z-1/2, x, -y-1/2'
'z, -x-1/2, y-1/2'
'-y-1/2, z-1/2, x'
'x-1/2, y, -z-1/2'
'-x-1/2, y-1/2, z'
'x, -y-1/2, z-1/2'

loop_
_atom_site_label
_atom_site_type_symbol
_atom_site_fract_x
_atom_site_fract_y
_atom_site_fract_z
_atom_site_U_iso_or_equiv
_atom_site_adp_type
_atom_site_occupancy
_atom_site_site_symmetry_order
_atom_site_calc_flag
_atom_site_refinement_flags_posn
_atom_site_refinement_flags_adp
_atom_site_refinement_flags_occupancy
_atom_site_disorder_assembly
_atom_site_disorder_group
Zr1 Zr 0.98470(2) 0.40759(2) -0.01313(2) 0.01581(9) Uani 1 1 d . . . . .
O1A O 0.9474(3) 0.4474(3) 0.0526(3) 0.0217(18) Uani 0.5 3 d S T P . 1
O2A O 0.9317(2) 0.4644(2) -0.0505(2) 0.0176(9) Uani 0.5 1 d . . . . 1
O1B O 0.9611(3) 0.4611(3) 0.0389(3) 0.0204(18) Uani 0.5 3 d S T P . 2
O2B O 0.9486(2) 0.4736(2) -0.0379(2) 0.0180(10) Uani 0.5 1 d . . . . 2
C1 C 0.9731(5) 0.2416(3) 0.2033(2) 0.069(3) Uani 0.89 1 d . U . . .
C4 C 0.9860(3) 0.31957(19) 0.13527(19) 0.0391(13) Uani 0.89 1 d . U . . .
C6 C 0.9675(4) 0.2015(2) 0.2427(2) 0.061(2) Uani 0.89 1 d . U . A .
C9 C 0.9635(3) 0.1338(2) 0.3218(2) 0.0439(14) Uani 0.89 1 d . U . . .
C11 C 0.99375(19) 0.36352(16) 0.10039(16) 0.0251(7) Uani 0.89 1 d . . . . .
C12 C 0.9672(2) 0.09846(17) 0.36590(16) 0.0265(8) Uani 0.89 1 d . . . . .
O3 O 1.00641(14) 0.40551(12) 0.12166(12) 0.0256(6) Uani 0.89 1 d . . . . .
O4 O 0.98735(13) 0.35497(11) 0.05292(11) 0.0238(6) Uani 0.89 1 d . . . . .
O5 O 0.96810(13) 0.12041(12) 0.40977(12) 0.0244(6) Uani 0.89 1 d . . . . .
O6 O 0.96915(13) 0.05116(12) 0.35666(12) 0.0247(6) Uani 0.89 1 d . . . . .
C2A C 0.9876(12) 0.2281(7) 0.1505(8) 0.078(6) Uani 0.445 1 d . U . A 1
H2A H 0.9969 0.1951 0.1407 0.094 Uiso 0.445 1 calc R . . A 1
C3A C 0.9859(10) 0.2699(10) 0.1164(10) 0.060(5) Uani 0.445 1 d . U . A 1
H3A H 0.9848 0.2642 0.0812 0.072 Uiso 0.445 1 calc R . . A 1
C5A C 0.9850(9) 0.3285(9) 0.1895(9) 0.045(4) Uani 0.445 1 d . U . A 1
H5A H 0.9921 0.3610 0.2025 0.054 Uiso 0.445 1 calc R . . A 1
C7A C 0.9673(11) 0.1474(9) 0.2316(9) 0.065(6) Uani 0.445 1 d . U . A 1
H7A H 0.9674 0.1357 0.1979 0.079 Uiso 0.445 1 calc R . . A 1
C8A C 0.9671(12) 0.1164(9) 0.2682(9) 0.070(6) Uani 0.445 1 d . U . A 1
H8A H 0.9693 0.0815 0.2615 0.084 Uiso 0.445 1 calc R . . A 1
C10A C 0.9646(12) 0.1858(12) 0.3286(14) 0.049(5) Uani 0.445 1 d . U . A 1
H10A H 0.9633 0.1989 0.3617 0.059 Uiso 0.445 1 calc R . . A 1
N1A N 0.9737(7) 0.2896(7) 0.2214(7) 0.041(3) Uani 0.445 1 d . U . A 1
N2A N 0.9675(8) 0.2175(5) 0.2901(7) 0.046(4) Uani 0.445 1 d . U . A 1
Co1A Co 0.96813(19) 0.29983(13) 0.30084(13) 0.0651(10) Uani 0.38 1 d . U . A 1
Cl1A Cl 0.9624(4) 0.3867(3) 0.3009(2) 0.103(3) Uani 0.38 1 d . U . A 1
Cl2A Cl 1.0414(5) 0.2903(4) 0.3511(5) 0.130(4) Uani 0.38 1 d . U . A 1
C2B C 0.9579(7) 0.2328(5) 0.1516(5) 0.048(4) Uani 0.445 1 d . U . A 2
H2B H 0.9448 0.2013 0.1411 0.057 Uiso 0.445 1 calc R . . A 2
C3B C 0.9636(8) 0.2732(9) 0.1179(9) 0.048(5) Uani 0.445 1 d . U . A 2
H3B H 0.9528 0.2700 0.0840 0.058 Uiso 0.445 1 calc R . . A 2
C5B C 1.0030(9) 0.3226(9) 0.1847(9) 0.045(4) Uani 0.445 1 d . U . A 2
H5B H 1.0206 0.3519 0.1948 0.054 Uiso 0.445 1 calc R . . A 2
C7B C 0.9457(8) 0.1542(8) 0.2350(8) 0.047(4) Uani 0.445 1 d . U . A 2
H7B H 0.9300 0.1466 0.2039 0.056 Uiso 0.445 1 calc R . . A 2
C8B C 0.9472(7) 0.1173(7) 0.2745(5) 0.042(4) Uani 0.445 1 d . U . A 2
H8B H 0.9376 0.0834 0.2688 0.050 Uiso 0.445 1 calc R . . A 2
C10B C 0.9814(13) 0.1838(14) 0.3293(15) 0.061(7) Uani 0.445 1 d . U . A 2
H10B H 0.9923 0.1930 0.3620 0.074 Uiso 0.445 1 calc R . . A 2
N1B N 0.9955(8) 0.2862(9) 0.2186(9) 0.056(5) Uani 0.445 1 d . U . A 2
N2B N 0.9842(12) 0.2215(10) 0.2901(10) 0.074(6) Uani 0.445 1 d . U . A 2
Co1B Co 1.0025(2) 0.29575(12) 0.29950(13) 0.0870(17) Uani 0.38 1 d . U . A 2
Cl1B Cl 1.0302(11) 0.3781(7) 0.2922(7) 0.247(8) Uani 0.38 1 d . U . A 2
Cl2B Cl 1.0162(5) 0.2949(3) 0.3868(3) 0.122(4) Uani 0.38 1 d . U . A 2
C13 C 0.8566(4) 0.3566(4) 0.1434(4) 0.112(11) Uani 0.61 3 d DS TU P B 3
C14 C 0.8249(5) 0.3249(5) 0.1751(5) 0.102(10) Uani 0.61 3 d DS TU P B 3
N3 N 0.8824(4) 0.3824(4) 0.1176(4) 0.076(5) Uani 0.61 3 d DS TU P B 3

loop_
_atom_site_aniso_label
_atom_site_aniso_U_11
_atom_site_aniso_U_22
_atom_site_aniso_U_33
_atom_site_aniso_U_23
_atom_site_aniso_U_13
_atom_site_aniso_U_12
Zr1 0.01649(14) 0.01401(12) 0.01694(13) 0.00002(9) 0.00010(9) -0.00067(9)
O1A 0.0217(18) 0.0217(18) 0.0217(18) -0.008(2) -0.008(2) 0.008(2)
O2A 0.018(2) 0.018(2) 0.017(2) 0.0004(19) 0.0022(19) 0.002(2)
O1B 0.0204(18) 0.0204(18) 0.0204(18) 0.000(2) 0.000(2) 0.000(2)
O2B 0.015(2) 0.019(2) 0.020(2) -0.0017(19) -0.0035(19) 0.0018(18)
C1 0.147(8) 0.033(3) 0.026(2) 0.014(2) -0.019(4) -0.021(4)
C4 0.073(4) 0.0225(18) 0.0216(17) 0.0093(15) -0.002(2) -0.008(2)
C6 0.133(7) 0.025(2) 0.025(2) 0.0112(18) -0.010(3) -0.015(3)
C9 0.083(4) 0.025(2) 0.0242(19) 0.0110(17) -0.007(2) -0.007(3)
C11 0.035(2) 0.0200(17) 0.0200(17) 0.0060(13) -0.0043(15) -0.0012(15)
C12 0.038(2) 0.0227(17) 0.0192(16) 0.0077(14) -0.0035(16) -0.0041(16)
O3 0.0335(15) 0.0193(13) 0.0240(14) 0.0071(11) -0.0048(12) -0.0018(11)
O4 0.0321(15) 0.0184(12) 0.0210(13) 0.0057(10) -0.0003(11) -0.0013(11)
O5 0.0300(14) 0.0234(13) 0.0198(12) 0.0070(11) -0.0042(11) 0.0019(12)
O6 0.0311(14) 0.0228(13) 0.0203(12) 0.0096(11) -0.0002(12) 0.0001(11)
C2A 0.172(17) 0.026(5) 0.037(6) 0.014(4) 0.015(11) 0.005(11)
C3A 0.122(16) 0.029(5) 0.028(5) 0.006(4) -0.003(11) -0.014(12)
C5A 0.089(12) 0.022(5) 0.024(4) 0.007(3) -0.002(7) -0.001(7)
C7A 0.142(18) 0.033(5) 0.021(4) -0.001(4) 0.004(11) -0.017(11)
C8A 0.141(17) 0.032(5) 0.037(6) -0.006(5) 0.006(10) -0.027(11)
C10A 0.104(15) 0.022(5) 0.021(6) 0.008(4) 0.004(10) 0.006(9)
N1A 0.085(10) 0.022(4) 0.018(4) 0.010(3) -0.007(7) -0.004(7)
N2A 0.099(12) 0.015(4) 0.025(4) 0.011(3) -0.006(7) -0.022(6)
Co1A 0.144(3) 0.0282(10) 0.0231(9) 0.0096(7) -0.0008(18) 0.0005(18)
Cl1A 0.192(8) 0.070(3) 0.047(2) 0.003(2) -0.003(4) 0.024(5)
Cl2A 0.172(9) 0.098(5) 0.120(7) 0.010(5) -0.056(7) -0.021(6)
C2B 0.101(11) 0.019(5) 0.024(4) 0.016(4) -0.017(7) -0.024(7)
C3B 0.090(12) 0.030(6) 0.026(5) 0.019(5) -0.017(8) -0.027(9)
C5B 0.089(12) 0.022(5) 0.024(4) 0.007(3) -0.002(7) -0.001(7)
C7B 0.089(12) 0.029(7) 0.023(6) 0.014(5) -0.010(7) -0.016(7)
C8B 0.078(10) 0.031(5) 0.017(4) 0.019(4) -0.008(5) -0.025(6)
C10B 0.133(19) 0.030(8) 0.021(6) 0.004(5) -0.012(12) -0.024(12)
N1B 0.105(14) 0.030(7) 0.034(6) 0.012(5) -0.016(10) -0.017(9)
N2B 0.135(17) 0.052(8) 0.036(6) 0.021(5) -0.030(9) -0.050(9)
Co1B 0.207(5) 0.0271(12) 0.0275(12) 0.0135(9) -0.036(3) -0.033(2)
Cl1B 0.44(2) 0.129(9) 0.174(12) 0.044(9) -0.052(16) -0.082(13)
Cl2B 0.256(12) 0.060(3) 0.052(3) 0.004(3) -0.029(5) -0.007(5)
C13 0.112(11) 0.112(11) 0.112(11) 0.023(7) 0.023(7) -0.023(7)
C14 0.102(10) 0.102(10) 0.102(10) 0.016(7) 0.016(7) -0.016(7)
N3 0.076(5) 0.076(5) 0.076(5) 0.008(4) 0.008(4) -0.008(4)

loop_
_atom_type_symbol
_atom_type_description
_atom_type_scat_dispersion_real
_atom_type_scat_dispersion_imag
_atom_type_scat_source
C C 0.0040 0.0020 'International Tables Vol C Tables 4.2.6.8 and 6.1.1.4'
H H 0.0000 0.0000 'International Tables Vol C Tables 4.2.6.8 and 6.1.1.4'
Cl Cl 0.1690 0.1900 'International Tables Vol C Tables 4.2.6.8 and 6.1.1.4'
Co Co 0.3550 1.1300 'International Tables Vol C Tables 4.2.6.8 and 6.1.1.4'
N N 0.0080 0.0040 'International Tables Vol C Tables 4.2.6.8 and 6.1.1.4'
O O 0.0140 0.0070 'International Tables Vol C Tables 4.2.6.8 and 6.1.1.4'
Zr Zr -1.8230 0.6800 'International Tables Vol C Tables 4.2.6.8 and 6.1.1.4'

loop_
_geom_angle_atom_site_label_1
_geom_angle_atom_site_label_2
_geom_angle_atom_site_label_3
_geom_angle
_geom_angle_site_symmetry_1
_geom_angle_site_symmetry_3
O1A Zr1 O2A 76.03(19) . .
O1A Zr1 O2A 121.7(3) . 21_764
O1A Zr1 O6 140.87(11) . 3_654
O2A Zr1 O1A 76.5(2) 8_645 .
O2A Zr1 O2A 122.4(3) 8_645 .
O2A Zr1 O2A 76.40(19) 21_764 .
O2A Zr1 O2A 76.83(19) 8_645 21_764
O2A Zr1 O6 71.79(18) 8_645 3_654
O1B Zr1 O2B 90.6(4) . 21_764
O1B Zr1 O2B 60.1(2) . .
O1B Zr1 O3 84.3(3) . 9_556
O1B Zr1 O4 85.2(3) . .
O1B Zr1 O5 141.38(10) . 24_565
O1B Zr1 O6 141.13(11) . 3_654
O2B Zr1 O1B 60.6(2) 8_645 .
O2B Zr1 O2B 91.8(4) 8_645 .
O2B Zr1 O2B 61.3(2) 8_645 21_764
O2B Zr1 O2B 60.8(3) 21_764 .
O2B Zr1 O3 83.49(19) . 9_556
O2B Zr1 O3 140.76(18) 21_764 9_556
O2B Zr1 O3 141.25(19) 8_645 9_556
O2B Zr1 O4 141.07(18) . .
O2B Zr1 O4 142.76(17) 21_764 .
O2B Zr1 O4 84.8(2) 8_645 .
O2B Zr1 O5 84.3(2) . 24_565
O2B Zr1 O5 83.60(19) 21_764 24_565
O2B Zr1 O5 141.12(19) 8_645 24_565
O2B Zr1 O6 83.6(2) 8_645 3_654
O2B Zr1 O6 84.2(2) 21_764 3_654
O2B Zr1 O6 141.72(18) . 3_654
O3 Zr1 O1A 72.0(3) 9_556 .
O3 Zr1 O2A 140.64(17) 9_556 8_645
O3 Zr1 O2A 71.77(18) 9_556 .
O3 Zr1 O2A 140.63(16) 9_556 21_764
O3 Zr1 O6 122.48(12) 9_556 3_654
O4 Zr1 O1A 72.7(3) . .
O4 Zr1 O2A 141.85(16) . 21_764
O4 Zr1 O2A 140.25(16) . .
O4 Zr1 O2A 72.86(18) . 8_645
O4 Zr1 O3 75.65(13) . 9_556
O4 Zr1 O6 76.52(13) . 3_654
O5 Zr1 O1A 141.10(11) 24_565 .
O5 Zr1 O2A 140.64(17) 24_565 8_645
O5 Zr1 O2A 72.46(17) 24_565 .
O5 Zr1 O2A 71.89(18) 24_565 21_764
O5 Zr1 O3 76.83(13) 24_565 9_556
O5 Zr1 O4 121.20(12) 24_565 .
O5 Zr1 O6 76.35(13) 24_565 3_654
O6 Zr1 O2A 141.20(16) 3_654 .
O6 Zr1 O2A 72.35(18) 3_654 21_764
Zr1 O1A Zr1 103.1(4) 8_645 9_556
Zr1 O1A Zr1 103.1(4) 8_645 .
Zr1 O1A Zr1 103.1(4) 9_556 .
Zr1 O2A Zr1 102.6(3) 9_556 20_675
Zr1 O2A Zr1 102.4(2) 9_556 .
Zr1 O2A Zr1 101.9(2) 20_675 .
Zr1 O1B Zr1 117.39(18) 8_645 .
Zr1 O1B Zr1 117.39(18) 9_556 .
Zr1 O1B Zr1 117.39(18) 8_645 9_556
Zr1 O2B Zr1 117.4(3) 9_556 20_675
Zr1 O2B Zr1 116.7(3) 9_556 .
Zr1 O2B Zr1 115.9(3) 20_675 .
C2A C1 C6 120.5(10) . .
N1A C1 C6 114.8(9) . .
N1A C1 C2A 123.5(12) . .
C2B C1 C6 121.2(8) . .
N1B C1 C6 116.4(11) . .
N1B C1 C2B 122.4(12) . .
C3A C4 C11 120.5(11) . .
C3A C4 C5A 120.2(14) . .
C5A C4 C11 118.9(10) . .
C3B C4 C11 121.4(9) . .
C5B C4 C11 119.5(11) . .
C5B C4 C3B 119.0(14) . .
C7A C6 C1 123.8(11) . .
N2A C6 C1 115.7(8) . .
N2A C6 C7A 120.2(12) . .
C7B C6 C1 125.2(10) . .
C7B C6 N2B 126.1(13) . .
N2B C6 C1 108.5(10) . .
C8A C9 C12 122.8(11) . .
C10A C9 C12 121.2(15) . .
C10A C9 C8A 115.2(17) . .
C8B C9 C12 121.4(8) . .
C8B C9 C10B 121.4(17) . .
C10B C9 C12 117.0(16) . .
O3 C11 C4 115.8(4) . .
O4 C11 C4 116.5(4) . .
O4 C11 O3 127.7(4) . .
O5 C12 C9 114.7(4) . .
O6 C12 C9 117.8(4) . .
O6 C12 O5 127.5(4) . .
C11 O3 Zr1 132.5(3) . 8_645
C11 O4 Zr1 131.1(3) . .
C12 O5 Zr1 132.7(3) . 24_566
C12 O6 Zr1 131.0(3) . 2_645
C3A C2A C1 113.4(17) . .
C4 C3A C2A 120(2) . .
N1A C5A C4 119.4(19) . .
C8A C7A C6 119(2) . .
C7A C8A C9 122(2) . .
N2A C10A C9 122(3) . .
C1 N1A C5A 119.4(16) . .
C1 N1A Co1A 117.9(11) . .
C5A N1A Co1A 122.0(15) . .
C6 N2A Co1A 116.0(10) . .
C10A N2A C6 121.8(19) . .
C10A N2A Co1A 122.1(19) . .
N1A Co1A N2A 75.3(7) . .
N1A Co1A Cl1A 97.6(6) . .
N1A Co1A Cl2A 119.1(6) . .
N2A Co1A Cl1A 171.5(6) . .
N2A Co1A Cl2A 88.5(6) . .
Cl1A Co1A Cl2A 99.2(4) . .
C3B C2B C1 116.7(13) . .
C2B C3B C4 119.4(17) . .
N1B C5B C4 123(2) . .
C6 C7B C8B 119.7(17) . .
C9 C8B C7B 116.7(15) . .
C9 C10B N2B 124(3) . .
C1 N1B Co1B 115.3(13) . .
C5B N1B C1 119(2) . .
C5B N1B Co1B 124.7(18) . .
C6 N2B C10B 111(2) . .
C6 N2B Co1B 122.5(15) . .
C10B N2B Co1B 126(2) . .
N1B Co1B Cl1B 93.2(8) . .
N1B Co1B Cl2B 171.6(7) . .
N2B Co1B N1B 75.3(10) . .
N2B Co1B Cl1B 167.3(11) . .
N2B Co1B Cl2B 98.5(8) . .
Cl1B Co1B Cl2B 92.4(5) . .
N3 C13 C14 180(3) . .

loop_
_geom_bond_atom_site_label_1
_geom_bond_atom_site_label_2
_geom_bond_distance
_geom_bond_site_symmetry_2
Zr1 O1A 2.227(6) .
Zr1 O2A 2.248(6) .
Zr1 O2A 2.241(6) 21_764
Zr1 O2A 2.227(5) 8_645
Zr1 O1B 2.041(2) .
Zr1 O2B 2.048(6) 21_764
Zr1 O2B 2.065(6) .
Zr1 O2B 2.032(6) 8_645
Zr1 O3 2.208(3) 9_556
Zr1 O4 2.203(3) .
Zr1 O5 2.182(3) 24_565
Zr1 O6 2.232(3) 3_654
O1A Zr1 2.227(6) 8_645
O1A Zr1 2.227(6) 9_556
O2A Zr1 2.227(5) 9_556
O2A Zr1 2.241(6) 20_675
O1B Zr1 2.041(2) 8_645
O1B Zr1 2.041(2) 9_556
O2B Zr1 2.048(6) 20_675
O2B Zr1 2.032(6) 9_556
C1 C6 1.473(8) .
C1 C2A 1.47(2) .
C1 N1A 1.34(2) .
C1 C2B 1.422(15) .
C1 N1B 1.36(2) .
C4 C11 1.477(6) .
C4 C3A 1.38(3) .
C4 C5A 1.43(2) .
C4 C3B 1.42(2) .
C4 C5B 1.36(2) .
C6 C7A 1.44(3) .
C6 N2A 1.31(2) .
C6 C7B 1.37(2) .
C6 N2B 1.41(3) .
C9 C12 1.476(6) .
C9 C8A 1.47(2) .
C9 C10A 1.37(3) .
C9 C8B 1.376(17) .
C9 C10B 1.40(4) .
C11 O3 1.271(5) .
C11 O4 1.269(5) .
C12 O5 1.279(6) .
C12 O6 1.258(5) .
O3 Zr1 2.208(3) 8_645
O5 Zr1 2.182(3) 24_566
O6 Zr1 2.232(3) 2_645
C2A C3A 1.41(3) .
C5A N1A 1.35(3) .
C7A C8A 1.25(3) .
C10A N2A 1.30(4) .
N1A Co1A 2.093(19) .
N2A Co1A 2.166(15) .
Co1A Cl1A 2.270(8) .
Co1A Cl2A 2.330(11) .
C2B C3B 1.38(2) .
C5B N1B 1.31(3) .
C7B C8B 1.41(2) .
C10B N2B 1.42(4) .
N1B Co1B 2.13(2) .
N2B Co1B 2.01(2) .
Co1B Cl1B 2.273(16) .
Co1B Cl2B 2.305(7) .
C13 C14 1.430(18) .
C13 N3 1.165(17) .

loop_
_geom_torsion_atom_site_label_1
_geom_torsion_atom_site_label_2
_geom_torsion_atom_site_label_3
_geom_torsion_atom_site_label_4
_geom_torsion
_geom_torsion_site_symmetry_4
C1 C6 C7A C8A 173(2) .
C1 C6 N2A C10A -177.5(19) .
C1 C6 N2A Co1A 6(2) .
C1 C6 C7B C8B 173.7(15) .
C1 C6 N2B C10B -178(2) .
C1 C6 N2B Co1B 8(3) .
C1 C2A C3A C4 18(4) .
C1 C2B C3B C4 3(3) .
C4 C11 O3 Zr1 -170.7(4) 8_645
C4 C11 O4 Zr1 171.5(4) .
C4 C5A N1A C1 12(3) .
C4 C5A N1A Co1A -177.2(12) .
C4 C5B N1B C1 5(3) .
C4 C5B N1B Co1B -162.7(13) .
C6 C1 C2A C3A 173.5(19) .
C6 C1 N1A C5A 171.8(16) .
C6 C1 N1A Co1A 1.1(18) .
C6 C1 C2B C3B 178.5(17) .
C6 C1 N1B C5B 177.9(17) .
C6 C1 N1B Co1B -13.5(19) .
C6 C7A C8A C9 4(4) .
C6 C7B C8B C9 10(3) .
C9 C12 O5 Zr1 -168.9(4) 24_566
C9 C12 O6 Zr1 169.1(4) 2_645
C9 C10A N2A C6 3(4) .
C9 C10A N2A Co1A 179.1(18) .
C9 C10B N2B C6 -1(4) .
C9 C10B N2B Co1B 173(2) .
C11 C4 C3A C2A 169(2) .
C11 C4 C5A N1A 174.4(14) .
C11 C4 C3B C2B 178.9(15) .
C11 C4 C5B N1B 176.9(16) .
C12 C9 C8A C7A -175(2) .
C12 C9 C10A N2A 171.8(19) .
C12 C9 C8B C7B -179.4(13) .
C12 C9 C10B N2B 175(2) .
O3 C11 O4 Zr1 -9.0(8) .
O4 C11 O3 Zr1 9.8(8) 8_645
O5 C12 O6 Zr1 -10.6(8) 2_645
O6 C12 O5 Zr1 10.8(8) 24_566
C2A C1 C6 C7A -10(3) .
C2A C1 C6 N2A 163.2(19) .
C2A C1 N1A C5A 4(3) .
C2A C1 N1A Co1A -166.4(17) .
C3A C4 C11 O3 -162.5(14) .
C3A C4 C11 O4 17.1(15) .
C3A C4 C5A N1A -13(3) .
C5A C4 C11 O3 9.8(13) .
C5A C4 C11 O4 -170.6(11) .
C5A C4 C3A C2A -3(3) .
C7A C6 N2A C10A -4(3) .
C7A C6 N2A Co1A 179.6(16) .
C8A C9 C12 O5 173.7(15) .
C8A C9 C12 O6 -6.0(17) .
C8A C9 C10A N2A 2(3) .
C10A C9 C12 O5 4.1(17) .
C10A C9 C12 O6 -175.6(16) .
C10A C9 C8A C7A -5(4) .
N1A C1 C6 C7A -178.2(18) .
N1A C1 C6 N2A -5(2) .
N1A C1 C2A C3A -20(3) .
N2A C6 C7A C8A 0(4) .
C2B C1 C6 C7B -3(2) .
C2B C1 C6 N2B -178.4(19) .
C2B C1 N1B C5B 1(3) .
C2B C1 N1B Co1B 169.5(13) .
C3B C4 C11 O3 169.2(13) .
C3B C4 C11 O4 -11.2(14) .
C3B C4 C5B N1B -6(3) .
C5B C4 C11 O3 -14.0(12) .
C5B C4 C11 O4 165.6(10) .
C5B C4 C3B C2B 2(3) .
C7B C6 N2B C10B 7(4) .
C7B C6 N2B Co1B -167.6(16) .
C8B C9 C12 O5 -160.6(11) .
C8B C9 C12 O6 19.6(13) .
C8B C9 C10B N2B 1(4) .
C10B C9 C12 O5 24.6(18) .
C10B C9 C12 O6 -155.2(17) .
C10B C9 C8B C7B -5(3) .
N1B C1 C6 C7B 179.7(17) .
N1B C1 C6 N2B 5(2) .
N1B C1 C2B C3B -5(3) .
N2B C6 C7B C8B -12(3) .
